data_7049387
loop_
_publ_author_name
'Lorenzini, Fabio'
'Lagueux-Tremblay, Pierre-Louis'
'Kayser, Laure V.'
'Anderson, Ethan'
'Arndtsen, Bruce A.'

_publ_section_title
;
 Synthesis, structure and palladium coordination of ambiphilic, pyridine-
 and phosphine-tethered N-boryl imine ligands.
;
_journal_issue 17
_journal_name_full 'Dalton transactions (Cambridge, England : 2003)'
_journal_page_first 5766
_journal_page_last 5772
_journal_paper_doi 10.1039/c8dt05100c
_journal_volume 48
_journal_year 2019
_chemical_formula_moiety 'C68 H60 B2 Cl2 N2 P2 Pd2'
_chemical_formula_sum 'C68 H60 B2 Cl2 N2 P2 Pd2'
_chemical_formula_weight 1272.44
_chemical_name_systematic bis[(allyl)chloro(N-(diphenylboryl)-2-diphenylphosphanyl-benzaldimine)palladium]
_chemical_properties_physical Air-sensitive,Moisture-sensitive,Heat-sensitive
_space_group_crystal_system triclinic
_space_group_IT_number 2
_space_group_name_Hall '-P 1'
_space_group_name_H-M_alt 'P -1'
_symmetry_space_group_name_Hall '-P 1'
_symmetry_space_group_name_H-M 'P -1'
_atom_sites_solution_hydrogens geom
_atom_sites_solution_primary direct
_atom_sites_solution_secondary difmap
_audit_creation_method SHELXL-2018/3
_audit_update_record
;
2019-03-16 deposited with the CCDC.    2019-03-19 downloaded from the CCDC.
;
_cell_angle_alpha 96.5890(10)
_cell_angle_beta 104.4760(10)
_cell_angle_gamma 109.1150(10)
_cell_formula_units_Z 2
_cell_length_a 10.9275(7)
_cell_length_b 15.5825(10)
_cell_length_c 19.4130(13)
_cell_measurement_reflns_used 9285
_cell_measurement_temperature 100(2)
_cell_measurement_theta_max 27.88
_cell_measurement_theta_min 2.22
_cell_volume 2953.5(3)
_computing_cell_refinement 'SAINT V8.34A (Bruker AXS Inc., 2013)'
_computing_data_collection 'bruker APEX2'
_computing_data_reduction 'SAINT V8.34A (Bruker AXS Inc., 2013)'
_computing_molecular_graphics 'ShelXle (J. Appl. Cryst. 2011, 44, 1281-1284)'
_computing_publication_material 'ShelXle (J. Appl. Cryst. 2011, 44, 1281-1284)'
_computing_structure_refinement 'SHELXL-2018/3 (Sheldrick, 2018)'
_computing_structure_solution 'SHELXT 2014/4 (Sheldrick, 2014)'
_diffrn_ambient_temperature 100(2)
_diffrn_measured_fraction_theta_full 0.997
_diffrn_measured_fraction_theta_max 0.899
_diffrn_measurement_device_type 'Bruker APEX-II CCD'
_diffrn_measurement_method '\f and \w scans'
_diffrn_radiation_type MoK\a
_diffrn_radiation_wavelength 0.71073
_diffrn_reflns_av_R_equivalents 0.0334
_diffrn_reflns_av_unetI/netI 0.0476
_diffrn_reflns_Laue_measured_fraction_full 0.997
_diffrn_reflns_Laue_measured_fraction_max 0.899
_diffrn_reflns_limit_h_max 14
_diffrn_reflns_limit_h_min -14
_diffrn_reflns_limit_k_max 20
_diffrn_reflns_limit_k_min -20
_diffrn_reflns_limit_l_max 26
_diffrn_reflns_limit_l_min -25
_diffrn_reflns_number 33997
_diffrn_reflns_point_group_measured_fraction_full 0.997
_diffrn_reflns_point_group_measured_fraction_max 0.899
_diffrn_reflns_theta_full 25.242
_diffrn_reflns_theta_max 28.456
_diffrn_reflns_theta_min 1.416
_exptl_absorpt_coefficient_mu 0.797
_exptl_absorpt_correction_T_max 0.7457
_exptl_absorpt_correction_T_min 0.6668
_exptl_absorpt_correction_type multi-scan
_exptl_absorpt_process_details 'SADABS V2014/4 (Bruker AXS Inc.)'
_exptl_crystal_colour yellow
_exptl_crystal_density_diffrn 1.431
_exptl_crystal_density_method 'not measured'
_exptl_crystal_description plate
_exptl_crystal_F_000 1296
_exptl_crystal_recrystallization_method 'Re-crystallisation from solvent: dichloromethane/diethyl ether'
_exptl_crystal_size_max 0.4
_exptl_crystal_size_mid 0.2
_exptl_crystal_size_min 0.1
_refine_diff_density_max 1.027
_refine_diff_density_min -0.717
_refine_diff_density_rms 0.087
_refine_ls_extinction_method none
_refine_ls_goodness_of_fit_ref 1.049
_refine_ls_hydrogen_treatment constr
_refine_ls_matrix_type full
_refine_ls_number_parameters 709
_refine_ls_number_reflns 13408
_refine_ls_number_restraints 676
_refine_ls_restrained_S_all 1.024
_refine_ls_R_factor_all 0.0574
_refine_ls_R_factor_gt 0.0382
_refine_ls_shift/su_max 0.001
_refine_ls_shift/su_mean 0.000
_refine_ls_structure_factor_coef Fsqd
_refine_ls_weighting_details 'w=1/[\s^2^(Fo^2^)+(0.0508P)^2^+0.1334P] where P=(Fo^2^+2Fc^2^)/3'
_refine_ls_weighting_scheme calc
_refine_ls_wR_factor_gt 0.0906
_refine_ls_wR_factor_ref 0.0983
_reflns_Friedel_coverage 0.000
_reflns_number_gt 10213
_reflns_number_total 13408
_reflns_threshold_expression 'I > 2\s(I)'
_cod_data_source_file c8dt05100c2.cif
_cod_data_source_block Compound6a
_cod_depositor_comments 'Adding full bibliography for 7049383--7049388.cif.'
_cod_database_code 7049387
_shelx_shelxl_version_number 2018/3
_shelx_space_group_comment
;
The symmetry employed for this shelxl refinement is uniquely defined
by the following loop, which should always be used as a source of
symmetry information in preference to the above space-group names.
They are only intended as comments.
;

loop_
_space_group_symop_operation_xyz
'x, y, z'
'-x, -y, -z'

loop_
_atom_site_label
_atom_site_type_symbol
_atom_site_fract_x
_atom_site_fract_y
_atom_site_fract_z
_atom_site_U_iso_or_equiv
_atom_site_adp_type
_atom_site_occupancy
_atom_site_site_symmetry_order
_atom_site_calc_flag
_atom_site_refinement_flags_posn
_atom_site_refinement_flags_adp
_atom_site_refinement_flags_occupancy
_atom_site_disorder_assembly
_atom_site_disorder_group
Pd1 Pd 0.14027(2) 0.49643(2) 0.14422(2) 0.02235(7) Uani 1 1 d . . . . .
Pd2 Pd 0.08390(2) 0.03732(2) 0.39714(2) 0.02310(7) Uani 1 1 d . . . . .
P2 P 0.14566(7) -0.06662(5) 0.33355(4) 0.02185(16) Uani 1 1 d . . . . .
Cl1 Cl 0.15074(7) 0.44376(5) 0.02757(4) 0.02906(16) Uani 1 1 d . . . . .
P1 P 0.37051(7) 0.58361(5) 0.19183(4) 0.02010(15) Uani 1 1 d . . . . .
N1 N 0.3528(2) 0.30246(15) 0.20163(11) 0.0184(5) Uani 1 1 d . . . . .
C28' C 0.0490(3) 0.2441(2) 0.28594(16) 0.0278(7) Uani 1 1 d . . . . .
H28A H -0.013174 0.188242 0.252528 0.033 Uiso 1 1 calc R U . . .
C6 C 0.4743(3) 0.53133(19) 0.15399(14) 0.0198(6) Uani 1 1 d . . . . .
Cl2 Cl -0.15037(8) -0.05289(7) 0.35991(5) 0.0420(2) Uani 1 1 d . . . . .
N2 N 0.3270(2) 0.18074(15) 0.25236(12) 0.0193(5) Uani 1 1 d . . . . .
C31 C 0.6216(3) 0.1894(2) 0.18042(16) 0.0259(6) Uani 1 1 d . . . . .
H31A H 0.685937 0.215852 0.227513 0.031 Uiso 1 1 calc R U . . .
C26' C 0.1068(3) 0.17453(19) 0.14826(15) 0.0224(6) Uani 1 1 d . . . . .
C4' C 0.2965(3) 0.11025(18) 0.28116(14) 0.0205(6) Uani 1 1 d . . . . .
H4'A H 0.206930 0.088775 0.284966 0.025 Uiso 1 1 calc R U . . .
C17 C 0.4440(3) 0.60780(19) 0.29075(15) 0.0231(6) Uani 1 1 d . . . . .
C5' C 0.3801(3) 0.05774(18) 0.30919(15) 0.0208(6) Uani 1 1 d . . . . .
C25 C 0.5757(3) 0.32276(19) 0.37065(15) 0.0233(6) Uani 1 1 d . . . . .
H25A H 0.498886 0.282666 0.380900 0.028 Uiso 1 1 calc R U . . .
C5 C 0.4567(3) 0.43676(18) 0.15087(14) 0.0191(6) Uani 1 1 d . . . . .
C24 C 0.6846(3) 0.3852(2) 0.42801(15) 0.0264(6) Uani 1 1 d . . . . .
H24A H 0.681200 0.387541 0.476584 0.032 Uiso 1 1 calc R U . . .
C11 C 0.4136(3) 0.69878(19) 0.17094(15) 0.0215(6) Uani 1 1 d . . . . .
C4 C 0.3572(3) 0.37778(19) 0.18028(14) 0.0202(6) Uani 1 1 d . . . . .
H4A H 0.285729 0.398152 0.184101 0.024 Uiso 1 1 calc R U . . .
C15 C 0.5587(3) 0.8602(2) 0.19482(16) 0.0305(7) Uani 1 1 d . . . . .
H15A H 0.637572 0.911470 0.224056 0.037 Uiso 1 1 calc R U . . .
C23 C 0.5760(3) 0.31737(18) 0.29819(15) 0.0203(6) Uani 1 1 d . . . . .
C30 C 0.4005(3) 0.15242(19) 0.09782(15) 0.0254(6) Uani 1 1 d . . . . .
H30A H 0.310791 0.152434 0.087350 0.030 Uiso 1 1 calc R U . . .
C27' C 0.1820(3) 0.28219(19) 0.28196(15) 0.0212(6) Uani 1 1 d . . . . .
C29 C 0.4926(3) 0.19428(18) 0.16795(15) 0.0202(6) Uani 1 1 d . . . . .
C22 C 0.7983(3) 0.4441(2) 0.41457(16) 0.0285(7) Uani 1 1 d . . . . .
H22A H 0.872867 0.486757 0.453709 0.034 Uiso 1 1 calc R U . . .
C9 C 0.6107(3) 0.4507(2) 0.07838(16) 0.0280(7) Uani 1 1 d . . . . .
H9A H 0.653894 0.422734 0.050948 0.034 Uiso 1 1 calc R U . . .
C7' C 0.4042(3) -0.0758(2) 0.35422(16) 0.0286(7) Uani 1 1 d . . . . .
H7'A H 0.365926 -0.133096 0.367623 0.034 Uiso 1 1 calc R U . . .
C10' C 0.5174(3) 0.08851(19) 0.31323(15) 0.0241(6) Uani 1 1 d . . . . .
H10A H 0.556693 0.144855 0.298844 0.029 Uiso 1 1 calc R U . . .
C25' C 0.0533(3) 0.2228(2) 0.10101(16) 0.0328(7) Uani 1 1 d . . . . .
H25B H 0.091627 0.288809 0.112717 0.039 Uiso 1 1 calc R U . . .
C18 C 0.5409(3) 0.5745(2) 0.32593(16) 0.0269(6) Uani 1 1 d . . . . .
H18A H 0.576589 0.540126 0.298232 0.032 Uiso 1 1 calc R U . . .
C10 C 0.5256(3) 0.3980(2) 0.11248(15) 0.0226(6) Uani 1 1 d . . . . .
H10B H 0.513561 0.334368 0.109839 0.027 Uiso 1 1 calc R U . . .
C50 C 0.3952(3) 0.6596(2) 0.33298(16) 0.0272(6) Uani 1 1 d . . . . .
H50A H 0.329481 0.683154 0.309716 0.033 Uiso 1 1 calc R U . . .
C11' C 0.1288(3) -0.16025(19) 0.38345(16) 0.0252(6) Uani 1 1 d . . . . .
C51 C 0.4413(3) 0.6769(2) 0.40786(17) 0.0319(7) Uani 1 1 d . . . . .
H51A H 0.408269 0.712747 0.436035 0.038 Uiso 1 1 calc R U . . .
B2 B 0.2302(3) 0.2338(2) 0.22183(17) 0.0211(6) Uani 1 1 d . . . . .
C6' C 0.3230(3) -0.02553(19) 0.33212(15) 0.0234(6) Uani 1 1 d . . . . .
C9' C 0.5976(3) 0.0389(2) 0.33768(16) 0.0274(6) Uani 1 1 d . . . . .
H9'A H 0.691397 0.061581 0.341104 0.033 Uiso 1 1 calc R U . . .
C52 C 0.5361(3) 0.6417(2) 0.44214(16) 0.0317(7) Uani 1 1 d . . . . .
H52A H 0.566834 0.652461 0.493790 0.038 Uiso 1 1 calc R U . . .
C21 C 0.8021(3) 0.4402(2) 0.34357(16) 0.0274(6) Uani 1 1 d . . . . .
H21A H 0.879960 0.479734 0.333870 0.033 Uiso 1 1 calc R U . . .
C20 C 0.6921(3) 0.37845(19) 0.28650(16) 0.0240(6) Uani 1 1 d . . . . .
H20A H 0.695641 0.377545 0.238023 0.029 Uiso 1 1 calc R U . . .
B1 B 0.4514(3) 0.2471(2) 0.22947(17) 0.0200(6) Uani 1 1 d . . . . .
C32' C 0.2686(3) 0.3644(2) 0.33296(16) 0.0260(6) Uani 1 1 d . . . . .
H32A H 0.359453 0.392261 0.332057 0.031 Uiso 1 1 calc R U . . .
C28 C 0.5674(3) 0.1089(2) 0.05769(17) 0.0311(7) Uani 1 1 d . . . . .
H28B H 0.592682 0.081075 0.020145 0.037 Uiso 1 1 calc R U . . .
C27 C 0.6590(3) 0.1473(2) 0.12631(16) 0.0284(7) Uani 1 1 d . . . . .
H27A H 0.747470 0.144959 0.136687 0.034 Uiso 1 1 calc R U . . .
C16 C 0.5287(3) 0.7739(2) 0.21294(16) 0.0289(7) Uani 1 1 d . . . . .
H16A H 0.587804 0.766011 0.254720 0.035 Uiso 1 1 calc R U . . .
C12 C 0.3297(3) 0.7102(2) 0.10970(18) 0.0388(8) Uani 1 1 d . . . . .
H12A H 0.251220 0.659018 0.080003 0.047 Uiso 1 1 calc R U . . .
C29' C 0.0056(3) 0.2858(2) 0.33743(17) 0.0358(8) Uani 1 1 d . . . . .
H29A H -0.085084 0.258416 0.338761 0.043 Uiso 1 1 calc R U . . .
C17' C 0.0489(3) -0.12724(19) 0.23925(16) 0.0272(6) Uani 1 1 d . . . . .
C16' C 0.0187(3) -0.2430(2) 0.35561(18) 0.0362(8) Uani 1 1 d . . . . .
H16B H -0.042244 -0.253747 0.308246 0.043 Uiso 1 1 calc R U . . .
C12' C 0.2159(3) -0.1452(2) 0.45302(17) 0.0302(7) Uani 1 1 d . . . . .
H12B H 0.289156 -0.087106 0.473617 0.036 Uiso 1 1 calc R U . . .
C15' C -0.0032(4) -0.3107(2) 0.3968(2) 0.0446(9) Uani 1 1 d . . . . .
H15B H -0.081480 -0.366398 0.378454 0.054 Uiso 1 1 calc R U . . .
C8 C 0.6329(3) 0.5441(2) 0.08432(17) 0.0319(7) Uani 1 1 d . . . . .
H8A H 0.694453 0.581221 0.062809 0.038 Uiso 1 1 calc R U . . .
C26 C 0.4377(3) 0.1112(2) 0.04372(16) 0.0302(7) Uani 1 1 d . . . . .
H26A H 0.373930 0.084149 -0.003467 0.036 Uiso 1 1 calc R U . . .
C19 C 0.5854(3) 0.5914(2) 0.40129(16) 0.0313(7) Uani 1 1 d . . . . .
H19A H 0.650718 0.567791 0.424966 0.038 Uiso 1 1 calc R U . . .
C22' C 0.0951(4) -0.1857(2) 0.20126(18) 0.0395(8) Uani 1 1 d . . . . .
H22B H 0.180590 -0.189721 0.223091 0.047 Uiso 1 1 calc R U . . .
C7 C 0.5652(3) 0.5836(2) 0.12164(16) 0.0291(7) Uani 1 1 d . . . . .
H7A H 0.581021 0.647916 0.125319 0.035 Uiso 1 1 calc R U . . .
C14 C 0.4728(3) 0.8710(2) 0.13379(19) 0.0391(8) Uani 1 1 d . . . . .
H14A H 0.491858 0.930052 0.121079 0.047 Uiso 1 1 calc R U . . .
C14' C 0.0881(4) -0.2973(2) 0.4638(2) 0.0406(8) Uani 1 1 d . . . . .
H14B H 0.076089 -0.345323 0.490388 0.049 Uiso 1 1 calc R U . . .
C24' C -0.0531(3) 0.1789(2) 0.03790(17) 0.0348(7) Uani 1 1 d . . . . .
H24B H -0.086266 0.214768 0.007073 0.042 Uiso 1 1 calc R U . . .
C23' C -0.1112(3) 0.0841(2) 0.01942(17) 0.0381(8) Uani 1 1 d . . . . .
H23A H -0.184705 0.053576 -0.024039 0.046 Uiso 1 1 calc R U . . .
C21' C 0.0476(3) 0.0788(2) 0.12800(19) 0.0407(8) Uani 1 1 d . . . . .
H21B H 0.082197 0.042792 0.158045 0.049 Uiso 1 1 calc R U . . .
C18' C -0.0744(3) -0.1212(2) 0.20627(17) 0.0334(7) Uani 1 1 d . . . . .
H18B H -0.106640 -0.081655 0.231502 0.040 Uiso 1 1 calc R U . . .
C8' C 0.5396(3) -0.0444(2) 0.35712(17) 0.0298(7) Uani 1 1 d . . . . .
H8'A H 0.593204 -0.079939 0.372512 0.036 Uiso 1 1 calc R U . . .
C19' C -0.1523(4) -0.1728(2) 0.13595(18) 0.0421(8) Uani 1 1 d . . . . .
H19B H -0.237195 -0.168326 0.113467 0.050 Uiso 1 1 calc R U . . .
C13 C 0.3601(4) 0.7965(3) 0.0916(2) 0.0538(11) Uani 1 1 d . . . . .
H13A H 0.302022 0.804151 0.049262 0.065 Uiso 1 1 calc R U . . .
C31' C 0.2269(3) 0.4069(2) 0.38480(17) 0.0323(7) Uani 1 1 d . . . . .
H31B H 0.288591 0.462550 0.418607 0.039 Uiso 1 1 calc R U . . .
C30' C 0.0944(3) 0.3672(2) 0.38672(17) 0.0355(7) Uani 1 1 d . . . . .
H30B H 0.064658 0.395868 0.421752 0.043 Uiso 1 1 calc R U . . .
C13' C 0.1971(4) -0.2141(2) 0.49260(19) 0.0372(8) Uani 1 1 d . . . . .
H13B H 0.259048 -0.204264 0.539502 0.045 Uiso 1 1 calc R U . . .
C20' C -0.1058(4) -0.2300(2) 0.09946(19) 0.0449(9) Uani 1 1 d . . . . .
H20B H -0.158266 -0.264662 0.051493 0.054 Uiso 1 1 calc R U . . .
C51' C 0.0171(4) -0.2372(2) 0.13238(19) 0.0474(9) Uani 1 1 d . . . . .
H51B H 0.047904 -0.277959 0.107346 0.057 Uiso 1 1 calc R U . . .
C104 C -0.0612(4) 0.0335(2) 0.0649(2) 0.0478(10) Uani 1 1 d . . . . .
H10C H -0.101164 -0.032521 0.053172 0.057 Uiso 1 1 calc R U . . .
C1'A C 0.2755(6) 0.1393(4) 0.4502(4) 0.0353(7) Uani 0.623(5) 1 d G . P A 1
H1'1 H 0.325745 0.129927 0.496933 0.042 Uiso 0.623(5) 1 calc R U P A 1
H1'2 H 0.333794 0.160484 0.419061 0.042 Uiso 0.623(5) 1 calc R U P A 1
C2'A C 0.1950(5) 0.1787(3) 0.4537(3) 0.0353(7) Uani 0.623(5) 1 d G . P A 1
H2'A H 0.195265 0.224321 0.421436 0.042 Uiso 0.623(5) 1 calc R U P A 1
C3'A C 0.0860(7) 0.1538(4) 0.4768(5) 0.0353(7) Uani 0.623(5) 1 d G . P A 1
H3'1 H 0.018000 0.182107 0.460102 0.042 Uiso 0.623(5) 1 calc R U P A 1
H3'2 H 0.101313 0.147211 0.528062 0.042 Uiso 0.623(5) 1 calc R U P A 1
C1'B C 0.2839(12) 0.1193(8) 0.4664(6) 0.0353(7) Uani 0.377(5) 1 d . . P A 2
H1'3 H 0.334413 0.085408 0.494000 0.042 Uiso 0.377(5) 1 calc R U P A 2
H1'4 H 0.340636 0.166353 0.445604 0.042 Uiso 0.377(5) 1 calc R U P A 2
C2'B C 0.2046(9) 0.1444(6) 0.4955(5) 0.0353(7) Uani 0.377(5) 1 d . . P A 2
H2'B H 0.200035 0.105480 0.532969 0.042 Uiso 0.377(5) 1 calc R U P A 2
C3'B C 0.0609(12) 0.1369(8) 0.4707(8) 0.0353(7) Uani 0.377(5) 1 d . . P A 2
H3'3 H 0.044619 0.189734 0.451700 0.042 Uiso 0.377(5) 1 calc R U P A 2
H3'4 H 0.004597 0.112395 0.502022 0.042 Uiso 0.377(5) 1 calc R U P A 2
C1A C -0.0743(18) 0.4286(6) 0.1167(7) 0.036(2) Uani 0.710(5) 1 d . . P B 1
H1A1 H -0.129402 0.466250 0.101029 0.044 Uiso 0.710(5) 1 calc R U P B 1
H1A2 H -0.113807 0.364029 0.087697 0.044 Uiso 0.710(5) 1 calc R U P B 1
C3A C 0.0715(14) 0.5291(11) 0.2348(7) 0.0373(18) Uani 0.710(5) 1 d . . P B 1
H3A1 H 0.128704 0.530426 0.283609 0.045 Uiso 0.710(5) 1 calc R U P B 1
H3A2 H 0.035094 0.579517 0.234155 0.045 Uiso 0.710(5) 1 calc R U P B 1
C2A C -0.0186(4) 0.4400(4) 0.1917(3) 0.0369(10) Uani 0.710(5) 1 d . . P B 1
H2A H -0.023295 0.383762 0.212703 0.044 Uiso 0.710(5) 1 calc R U P B 1
C1B C -0.087(5) 0.4139(18) 0.119(2) 0.036(2) Uani 0.290(5) 1 d D . P B 2
H1B1 H -0.147554 0.410094 0.070756 0.044 Uiso 0.290(5) 1 calc R U P B 2
H1B2 H -0.113349 0.355721 0.137603 0.044 Uiso 0.290(5) 1 calc R U P B 2
C3B C 0.065(3) 0.514(3) 0.2287(17) 0.0373(18) Uani 0.290(5) 1 d D . P B 2
H3B1 H 0.058253 0.466223 0.258432 0.045 Uiso 0.290(5) 1 calc R U P B 2
H3B2 H 0.101580 0.578101 0.258544 0.045 Uiso 0.290(5) 1 calc R U P B 2
C2B C -0.0420(11) 0.4946(9) 0.1688(6) 0.0369(10) Uani 0.290(5) 1 d D . P B 2
H2B H -0.078760 0.543984 0.157152 0.044 Uiso 0.290(5) 1 calc R U P B 2

loop_
_atom_site_aniso_label
_atom_site_aniso_U_11
_atom_site_aniso_U_22
_atom_site_aniso_U_33
_atom_site_aniso_U_23
_atom_site_aniso_U_13
_atom_site_aniso_U_12
Pd1 0.02063(12) 0.02759(13) 0.02340(12) 0.00842(9) 0.01072(9) 0.01078(10)
Pd2 0.02591(13) 0.02460(13) 0.02458(12) 0.00769(9) 0.01195(9) 0.01276(10)
P2 0.0218(4) 0.0197(4) 0.0260(4) 0.0066(3) 0.0111(3) 0.0069(3)
Cl1 0.0298(4) 0.0359(4) 0.0228(4) 0.0048(3) 0.0112(3) 0.0120(3)
P1 0.0228(4) 0.0213(4) 0.0202(4) 0.0068(3) 0.0097(3) 0.0102(3)
N1 0.0197(11) 0.0196(12) 0.0168(11) 0.0048(9) 0.0066(9) 0.0075(10)
C28' 0.0215(15) 0.0385(18) 0.0231(15) 0.0066(13) 0.0078(12) 0.0102(13)
C6 0.0180(13) 0.0218(14) 0.0190(14) 0.0047(11) 0.0060(11) 0.0063(11)
Cl2 0.0223(4) 0.0642(6) 0.0418(5) 0.0094(4) 0.0118(3) 0.0180(4)
N2 0.0182(11) 0.0195(12) 0.0196(12) 0.0024(9) 0.0061(9) 0.0066(9)
C31 0.0257(15) 0.0283(16) 0.0256(15) 0.0053(12) 0.0096(12) 0.0112(13)
C26' 0.0177(14) 0.0250(15) 0.0253(14) 0.0059(12) 0.0089(11) 0.0069(12)
C4' 0.0179(13) 0.0195(14) 0.0225(14) 0.0040(11) 0.0075(11) 0.0041(11)
C17 0.0259(15) 0.0212(15) 0.0240(14) 0.0090(12) 0.0109(12) 0.0069(12)
C5' 0.0203(14) 0.0176(14) 0.0241(14) 0.0020(11) 0.0090(11) 0.0059(11)
C25 0.0256(15) 0.0234(15) 0.0254(14) 0.0065(12) 0.0119(12) 0.0115(12)
C5 0.0170(13) 0.0214(14) 0.0160(13) 0.0043(11) 0.0043(10) 0.0039(11)
C24 0.0316(16) 0.0275(16) 0.0203(14) 0.0041(12) 0.0062(12) 0.0126(13)
C11 0.0249(14) 0.0241(15) 0.0218(14) 0.0095(11) 0.0128(12) 0.0114(12)
C4 0.0197(14) 0.0233(14) 0.0175(13) 0.0023(11) 0.0065(11) 0.0079(12)
C15 0.0374(18) 0.0241(16) 0.0303(16) 0.0061(13) 0.0156(14) 0.0077(14)
C23 0.0218(14) 0.0193(14) 0.0226(14) 0.0049(11) 0.0075(11) 0.0105(12)
C30 0.0214(14) 0.0263(16) 0.0269(15) 0.0024(12) 0.0072(12) 0.0082(12)
C27' 0.0222(14) 0.0261(15) 0.0216(14) 0.0114(11) 0.0096(11) 0.0126(12)
C29 0.0217(14) 0.0176(14) 0.0233(14) 0.0061(11) 0.0092(11) 0.0073(11)
C22 0.0274(16) 0.0231(15) 0.0294(16) 0.0009(13) 0.0020(13) 0.0088(13)
C9 0.0287(16) 0.0356(17) 0.0286(16) 0.0114(13) 0.0163(13) 0.0163(14)
C7' 0.0339(17) 0.0264(16) 0.0372(17) 0.0153(13) 0.0199(14) 0.0165(14)
C10' 0.0244(15) 0.0213(15) 0.0285(15) 0.0076(12) 0.0115(12) 0.0076(12)
C25' 0.0297(17) 0.0282(17) 0.0310(17) 0.0077(13) 0.0013(13) 0.0042(13)
C18 0.0305(16) 0.0268(16) 0.0272(15) 0.0071(12) 0.0104(13) 0.0138(13)
C10 0.0223(14) 0.0232(15) 0.0255(15) 0.0070(12) 0.0090(12) 0.0105(12)
C50 0.0331(17) 0.0283(16) 0.0263(15) 0.0092(13) 0.0123(13) 0.0155(14)
C11' 0.0285(15) 0.0232(15) 0.0326(16) 0.0094(12) 0.0189(13) 0.0121(13)
C51 0.0381(18) 0.0295(17) 0.0287(16) 0.0034(13) 0.0137(14) 0.0116(14)
B2 0.0182(15) 0.0202(16) 0.0260(16) 0.0063(13) 0.0086(13) 0.0064(13)
C6' 0.0286(15) 0.0214(14) 0.0262(15) 0.0072(12) 0.0157(12) 0.0107(12)
C9' 0.0220(15) 0.0299(16) 0.0354(17) 0.0091(13) 0.0151(13) 0.0108(13)
C52 0.0382(18) 0.0278(17) 0.0209(15) 0.0042(13) 0.0052(13) 0.0053(14)
C21 0.0241(15) 0.0243(16) 0.0320(16) 0.0053(13) 0.0097(13) 0.0062(13)
C20 0.0251(15) 0.0232(15) 0.0249(15) 0.0067(12) 0.0099(12) 0.0081(12)
B1 0.0185(15) 0.0186(16) 0.0234(16) 0.0065(12) 0.0089(12) 0.0050(12)
C32' 0.0262(15) 0.0288(16) 0.0289(16) 0.0103(12) 0.0142(13) 0.0119(13)
C28 0.0367(17) 0.0270(16) 0.0326(17) 0.0010(13) 0.0182(14) 0.0118(14)
C27 0.0271(16) 0.0293(16) 0.0340(16) 0.0045(13) 0.0161(13) 0.0128(13)
C16 0.0317(16) 0.0294(16) 0.0251(15) 0.0072(13) 0.0072(13) 0.0113(13)
C12 0.0288(17) 0.0377(19) 0.0413(19) 0.0210(16) 0.0023(14) 0.0035(15)
C29' 0.0254(16) 0.057(2) 0.0330(17) 0.0155(16) 0.0158(14) 0.0182(15)
C17' 0.0322(16) 0.0204(15) 0.0266(15) 0.0058(12) 0.0138(13) 0.0029(13)
C16' 0.0401(19) 0.0274(17) 0.0385(18) 0.0075(14) 0.0132(15) 0.0082(14)
C12' 0.0299(16) 0.0283(16) 0.0356(17) 0.0103(13) 0.0127(14) 0.0116(14)
C15' 0.049(2) 0.0245(18) 0.055(2) 0.0110(16) 0.0211(18) 0.0022(16)
C8 0.0309(17) 0.0345(17) 0.0402(18) 0.0155(14) 0.0233(15) 0.0128(14)
C26 0.0304(16) 0.0325(17) 0.0236(15) -0.0002(13) 0.0066(13) 0.0100(14)
C19 0.0325(17) 0.0315(17) 0.0263(15) 0.0073(13) 0.0017(13) 0.0125(14)
C22' 0.049(2) 0.039(2) 0.0317(18) 0.0033(15) 0.0166(15) 0.0163(17)
C7 0.0304(16) 0.0261(16) 0.0366(17) 0.0105(13) 0.0170(14) 0.0117(13)
C14 0.0387(19) 0.0308(18) 0.052(2) 0.0237(16) 0.0140(16) 0.0126(15)
C14' 0.054(2) 0.0343(19) 0.053(2) 0.0267(16) 0.0331(18) 0.0238(17)
C24' 0.0280(17) 0.0393(18) 0.0328(17) 0.0120(15) 0.0043(13) 0.0092(15)
C23' 0.0285(17) 0.045(2) 0.0290(17) -0.0010(15) -0.0006(14) 0.0085(15)
C21' 0.0362(19) 0.0292(17) 0.044(2) 0.0087(15) -0.0037(15) 0.0077(15)
C18' 0.0296(17) 0.0331(18) 0.0315(17) 0.0007(14) 0.0115(14) 0.0046(14)
C8' 0.0308(16) 0.0318(17) 0.0374(18) 0.0138(14) 0.0150(14) 0.0197(14)
C19' 0.0333(18) 0.048(2) 0.0303(18) 0.0027(15) 0.0085(14) -0.0011(16)
C13 0.034(2) 0.054(2) 0.063(3) 0.041(2) -0.0028(17) 0.0067(17)
C31' 0.0410(18) 0.0316(17) 0.0291(16) 0.0049(13) 0.0148(14) 0.0171(15)
C30' 0.0434(19) 0.048(2) 0.0307(17) 0.0137(15) 0.0218(15) 0.0277(16)
C13' 0.045(2) 0.0424(19) 0.0404(19) 0.0209(15) 0.0227(16) 0.0255(16)
C20' 0.050(2) 0.038(2) 0.0276(18) -0.0011(15) 0.0143(16) -0.0066(17)
C51' 0.064(2) 0.042(2) 0.0347(19) -0.0006(16) 0.0246(18) 0.0137(19)
C104 0.041(2) 0.0240(18) 0.053(2) -0.0001(16) -0.0080(17) 0.0000(15)
C1'A 0.0446(17) 0.0228(17) 0.0327(16) 0.0003(11) 0.0107(14) 0.0078(12)
C2'A 0.0446(17) 0.0228(17) 0.0327(16) 0.0003(11) 0.0107(14) 0.0078(12)
C3'A 0.0446(17) 0.0228(17) 0.0327(16) 0.0003(11) 0.0107(14) 0.0078(12)
C1'B 0.0446(17) 0.0228(17) 0.0327(16) 0.0003(11) 0.0107(14) 0.0078(12)
C2'B 0.0446(17) 0.0228(17) 0.0327(16) 0.0003(11) 0.0107(14) 0.0078(12)
C3'B 0.0446(17) 0.0228(17) 0.0327(16) 0.0003(11) 0.0107(14) 0.0078(12)
C1A 0.015(4) 0.049(4) 0.047(2) 0.019(3) 0.0140(19) 0.007(3)
C3A 0.035(2) 0.056(5) 0.031(2) 0.008(3) 0.0217(16) 0.021(3)
C2A 0.027(2) 0.053(3) 0.045(2) 0.023(2) 0.0232(19) 0.020(2)
C1B 0.015(4) 0.049(4) 0.047(2) 0.019(3) 0.0140(19) 0.007(3)
C3B 0.035(2) 0.056(5) 0.031(2) 0.008(3) 0.0217(16) 0.021(3)
C2B 0.027(2) 0.053(3) 0.045(2) 0.023(2) 0.0232(19) 0.020(2)

loop_
_atom_type_symbol
_atom_type_description
_atom_type_scat_dispersion_real
_atom_type_scat_dispersion_imag
_atom_type_scat_source
C C 0.0033 0.0016 'International Tables Vol C Tables 4.2.6.8 and 6.1.1.4'
H H 0.0000 0.0000 'International Tables Vol C Tables 4.2.6.8 and 6.1.1.4'
B B 0.0013 0.0007 'International Tables Vol C Tables 4.2.6.8 and 6.1.1.4'
N N 0.0061 0.0033 'International Tables Vol C Tables 4.2.6.8 and 6.1.1.4'
P P 0.1023 0.0942 'International Tables Vol C Tables 4.2.6.8 and 6.1.1.4'
Cl Cl 0.1484 0.1585 'International Tables Vol C Tables 4.2.6.8 and 6.1.1.4'
Pd Pd -0.9988 1.0072 'International Tables Vol C Tables 4.2.6.8 and 6.1.1.4'

loop_
_geom_angle_atom_site_label_1
_geom_angle_atom_site_label_2
_geom_angle_atom_site_label_3
_geom_angle
C1A Pd1 C3A 69.6(4)
C1A Pd1 C2A 38.1(4)
C3A Pd1 C2A 38.6(4)
C3B Pd1 C2B 37.4(4)
C3B Pd1 C1B 65.2(11)
C2B Pd1 C1B 35.2(5)
C3B Pd1 P1 104.3(7)
C1A Pd1 P1 170.2(3)
C3A Pd1 P1 100.7(3)
C2A Pd1 P1 133.85(13)
C2B Pd1 P1 136.5(3)
C1B Pd1 P1 169.2(9)
C3B Pd1 Cl1 160.9(8)
C1A Pd1 Cl1 94.8(3)
C3A Pd1 Cl1 164.1(2)
C2A Pd1 Cl1 128.33(14)
C2B Pd1 Cl1 125.1(3)
C1B Pd1 Cl1 95.7(8)
P1 Pd1 Cl1 94.80(3)
C3'B Pd2 C1'B 74.4(5)
C1'A Pd2 C2'A 34.08(16)
C3'B Pd2 C2'B 40.5(4)
C1'B Pd2 C2'B 34.6(4)
C1'A Pd2 C3'A 65.1(3)
C2'A Pd2 C3'A 35.39(14)
C1'A Pd2 P2 99.42(18)
C3'B Pd2 P2 169.4(4)
C1'B Pd2 P2 95.9(3)
C2'A Pd2 P2 131.37(12)
C2'B Pd2 P2 129.2(2)
C3'A Pd2 P2 163.82(19)
C1'A Pd2 Cl2 163.86(18)
C3'B Pd2 Cl2 91.8(3)
C1'B Pd2 Cl2 160.1(3)
C2'A Pd2 Cl2 131.22(12)
C2'B Pd2 Cl2 128.5(2)
C3'A Pd2 Cl2 98.78(18)
P2 Pd2 Cl2 96.45(3)
C11' P2 C17' 103.72(13)
C11' P2 C6' 105.52(13)
C17' P2 C6' 103.24(13)
C11' P2 Pd2 104.08(9)
C17' P2 Pd2 122.13(10)
C6' P2 Pd2 116.41(9)
C11 P1 C17 103.49(13)
C11 P1 C6 104.83(12)
C17 P1 C6 105.89(13)
C11 P1 Pd1 112.04(9)
C17 P1 Pd1 116.83(9)
C6 P1 Pd1 112.66(9)
C4 N1 B2 126.2(2)
C4 N1 B1 140.3(2)
B2 N1 B1 92.85(19)
C29' C28' C27' 121.9(3)
C7 C6 C5 118.4(2)
C7 C6 P1 119.4(2)
C5 C6 P1 122.0(2)
C4' N2 B2 126.5(2)
C4' N2 B1 140.4(2)
B2 N2 B1 93.00(19)
C27 C31 C29 122.3(3)
C21' C26' C25' 115.9(3)
C21' C26' B2 125.8(3)
C25' C26' B2 118.3(3)
N2 C4' C5' 129.1(3)
C18 C17 C50 118.7(3)
C18 C17 P1 123.7(2)
C50 C17 P1 117.5(2)
C10' C5' C6' 118.8(3)
C10' C5' C4' 120.4(2)
C6' C5' C4' 120.7(2)
C24 C25 C23 121.8(3)
C10 C5 C6 119.0(2)
C10 C5 C4 120.1(2)
C6 C5 C4 120.5(2)
C22 C24 C25 120.2(3)
C12 C11 C16 119.3(3)
C12 C11 P1 118.1(2)
C16 C11 P1 122.6(2)
N1 C4 C5 129.0(2)
C14 C15 C16 119.3(3)
C25 C23 C20 116.5(3)
C25 C23 B1 123.8(2)
C20 C23 B1 119.7(2)
C26 C30 C29 121.3(3)
C32' C27' C28' 116.2(3)
C32' C27' B2 122.5(2)
C28' C27' B2 121.3(3)
C31 C29 C30 116.5(3)
C31 C29 B1 122.4(2)
C30 C29 B1 121.1(2)
C21 C22 C24 119.4(3)
C8 C9 C10 119.8(3)
C8' C7' C6' 121.4(3)
C9' C10' C5' 121.5(3)
C24' C25' C26' 122.7(3)
C19 C18 C17 120.0(3)
C9 C10 C5 121.2(3)
C51 C50 C17 120.8(3)
C16' C11' C12' 119.2(3)
C16' C11' P2 119.6(2)
C12' C11' P2 120.7(2)
C50 C51 C52 119.9(3)
N1 B2 N2 88.00(19)
N1 B2 C27' 114.5(2)
N2 B2 C27' 114.7(2)
N1 B2 C26' 109.9(2)
N2 B2 C26' 114.1(2)
C27' B2 C26' 113.3(2)
C7' C6' C5' 118.6(3)
C7' C6' P2 120.1(2)
C5' C6' P2 121.3(2)
C10' C9' C8' 119.2(3)
C19 C52 C51 119.9(3)
C22 C21 C20 120.1(3)
C21 C20 C23 122.1(3)
C29 B1 N2 114.1(2)
C29 B1 C23 116.1(2)
N2 B1 C23 113.5(2)
C29 B1 N1 116.4(2)
N2 B1 N1 86.08(19)
C23 B1 N1 106.9(2)
C31' C32' C27' 122.6(3)
C27 C28 C26 119.5(3)
C28 C27 C31 119.7(3)
C11 C16 C15 120.9(3)
C11 C12 C13 119.7(3)
C30' C29' C28' 120.1(3)
C18' C17' C22' 119.1(3)
C18' C17' P2 120.7(2)
C22' C17' P2 120.1(2)
C11' C16' C15' 120.1(3)
C13' C12' C11' 120.5(3)
C14' C15' C16' 120.1(3)
C9 C8 C7 119.9(3)
C30 C26 C28 120.6(3)
C52 C19 C18 120.8(3)
C51' C22' C17' 120.2(3)
C8 C7 C6 121.6(3)
C13 C14 C15 119.9(3)
C15' C14' C13' 120.1(3)
C23' C24' C25' 120.3(3)
C24' C23' C104 118.9(3)
C26' C21' C104 122.0(3)
C17' C18' C19' 120.4(3)
C7' C8' C9' 120.3(3)
C20' C19' C18' 119.8(3)
C14 C13 C12 120.9(3)
C30' C31' C32' 119.4(3)
C29' C30' C31' 119.8(3)
C14' C13' C12' 119.8(3)
C19' C20' C51' 120.2(3)
C22' C51' C20' 120.3(4)
C23' C104 C21' 120.1(3)
C2'A C1'A Pd2 75.3(3)
C1'A C2'A C3'A 130.0
C1'A C2'A Pd2 70.6(3)
C3'A C2'A Pd2 76.4(3)
C2'A C3'A Pd2 68.2(3)
C2'B C1'B Pd2 74.8(6)
C1'B C2'B C3'B 135.7(10)
C1'B C2'B Pd2 70.6(6)
C3'B C2'B Pd2 67.2(6)
C2'B C3'B Pd2 72.3(6)
C2A C1A Pd1 71.9(7)
C2A C3A Pd1 70.7(7)
C1A C2A C3A 120.1(9)
C1A C2A Pd1 70.0(7)
C3A C2A Pd1 70.7(8)
C2B C1B Pd1 66.9(17)
C2B C3B Pd1 75.9(19)
C3B C2B C1B 120(3)
C3B C2B Pd1 67(2)
C1B C2B Pd1 78(2)

loop_
_geom_bond_atom_site_label_1
_geom_bond_atom_site_label_2
_geom_bond_distance
Pd1 C3B 2.04(5)
Pd1 C1A 2.127(17)
Pd1 C3A 2.150(19)
Pd1 C2A 2.150(4)
Pd1 C2B 2.153(10)
Pd1 C1B 2.29(5)
Pd1 P1 2.3109(8)
Pd1 Cl1 2.3621(7)
Pd2 C1'A 2.083(6)
Pd2 C3'B 2.106(13)
Pd2 C1'B 2.127(11)
Pd2 C2'A 2.135(4)
Pd2 C2'B 2.176(8)
Pd2 C3'A 2.235(7)
Pd2 P2 2.2970(8)
Pd2 Cl2 2.3530(8)
P2 C11' 1.827(3)
P2 C17' 1.828(3)
P2 C6' 1.839(3)
P1 C11 1.821(3)
P1 C17 1.827(3)
P1 C6 1.837(3)
N1 C4 1.279(3)
N1 B2 1.586(4)
N1 B1 1.619(4)
C28' C29' 1.391(4)
C28' C27' 1.405(4)
C6 C7 1.394(4)
C6 C5 1.414(4)
N2 C4' 1.274(3)
N2 B2 1.589(4)
N2 B1 1.613(4)
C31 C27 1.391(4)
C31 C29 1.398(4)
C26' C21' 1.380(4)
C26' C25' 1.388(4)
C26' B2 1.621(4)
C4' C5' 1.464(4)
C17 C18 1.392(4)
C17 C50 1.399(4)
C5' C10' 1.397(4)
C5' C6' 1.418(4)
C25 C24 1.391(4)
C25 C23 1.401(4)
C5 C10 1.400(4)
C5 C4 1.459(4)
C24 C22 1.387(4)
C11 C12 1.377(4)
C11 C16 1.386(4)
C15 C14 1.381(4)
C15 C16 1.386(4)
C23 C20 1.404(4)
C23 B1 1.617(4)
C30 C26 1.383(4)
C30 C29 1.405(4)
C27' C32' 1.401(4)
C27' B2 1.605(4)
C29 B1 1.610(4)
C22 C21 1.384(4)
C9 C8 1.382(4)
C9 C10 1.382(4)
C7' C8' 1.382(4)
C7' C6' 1.389(4)
C10' C9' 1.382(4)
C25' C24' 1.376(4)
C18 C19 1.385(4)
C50 C51 1.376(4)
C11' C16' 1.379(4)
C11' C12' 1.387(4)
C51 C52 1.389(4)
C9' C8' 1.386(4)
C52 C19 1.371(4)
C21 C20 1.389(4)
C32' C31' 1.390(4)
C28 C27 1.376(4)
C28 C26 1.387(4)
C12 C13 1.385(4)
C29' C30' 1.385(5)
C17' C18' 1.379(4)
C17' C22' 1.400(4)
C16' C15' 1.390(5)
C12' C13' 1.382(4)
C15' C14' 1.372(5)
C8 C7 1.384(4)
C22' C51' 1.377(5)
C14 C13 1.370(5)
C14' C13' 1.378(5)
C24' C23' 1.365(4)
C23' C104 1.379(5)
C21' C104 1.391(4)
C18' C19' 1.398(4)
C19' C20' 1.373(5)
C31' C30' 1.389(4)
C20' C51' 1.383(5)
C1'A C2'A 1.237(6)
C2'A C3'A 1.332(6)
C1'B C2'B 1.279(14)
C2'B C3'B 1.483(16)
C1A C2A 1.396(15)
C3A C2A 1.422(13)
C1B C2B 1.350(2)
C3B C2B 1.350(2)
